data_7230832
loop_
_publ_author_name
'Lisac, Katarina'
'Cin\<ci\'c, Dominik'

_publ_section_title
;
 Simple design for metal-based halogen-bonded cocrystals utilizing the
 M--Cl&#x22EF;I motif
;
_journal_issue 39
_journal_name_full CrystEngComm
_journal_page_first 5955
_journal_paper_doi 10.1039/C8CE00754C
_journal_volume 20
_journal_year 2018
_chemical_formula_sum 'C28 H22 Cl2 Co F3 I3 N4 O'
_chemical_formula_weight 998.02
_space_group_crystal_system triclinic
_space_group_IT_number 2
_space_group_name_Hall '-P 1'
_space_group_name_H-M_alt 'P -1'
_symmetry_space_group_name_Hall '-P 1'
_symmetry_space_group_name_H-M 'P -1'
_atom_sites_solution_hydrogens geom
_audit_creation_method SHELXL-2014/7
_audit_update_record
;
2018-05-07 deposited with the CCDC.
2018-06-05 downloaded from the CCDC.
;
_cell_angle_alpha 69.852(6)
_cell_angle_beta 88.600(5)
_cell_angle_gamma 84.665(5)
_cell_formula_units_Z 2
_cell_length_a 8.5903(5)
_cell_length_b 12.7010(7)
_cell_length_c 16.2950(11)
_cell_measurement_reflns_used 2499
_cell_measurement_temperature 295
_cell_measurement_theta_max 36.5202
_cell_measurement_theta_min 3.7521
_cell_volume 1661.79(19)
_computing_structure_refinement 'SHELXL-2014/7 (Sheldrick, 2014)'
_diffrn_ambient_temperature 295
_diffrn_measured_fraction_theta_full 0.989
_diffrn_measured_fraction_theta_max 0.989
_diffrn_measurement_device_type 'XCalibur, Sapphire3'
_diffrn_radiation_type MoK\a
_diffrn_radiation_wavelength 0.71073
_diffrn_reflns_av_R_equivalents 0.0502
_diffrn_reflns_av_unetI/netI 0.1491
_diffrn_reflns_Laue_measured_fraction_full 0.989
_diffrn_reflns_Laue_measured_fraction_max 0.989
_diffrn_reflns_limit_h_max 10
_diffrn_reflns_limit_h_min -10
_diffrn_reflns_limit_k_max 14
_diffrn_reflns_limit_k_min -14
_diffrn_reflns_limit_l_max 18
_diffrn_reflns_limit_l_min -19
_diffrn_reflns_number 11628
_diffrn_reflns_point_group_measured_fraction_full 0.989
_diffrn_reflns_point_group_measured_fraction_max 0.989
_diffrn_reflns_theta_full 24.998
_diffrn_reflns_theta_max 24.998
_diffrn_reflns_theta_min 3.768
_diffrn_source 'Enhance (Mo) X-ray Source'
_exptl_absorpt_coefficient_mu 3.509
_exptl_absorpt_correction_T_max 1.00000
_exptl_absorpt_correction_T_min 0.82117
_exptl_absorpt_correction_type multi-scan
_exptl_absorpt_process_details
;
CrysAlis RED, Oxford Diffraction Ltd.,
Version 1.171.32.29 (release 10-06-2008 CrysAlis171 .NET)
(compiled Jun 10 2008,16:49:55)
Empirical absorption correction using spherical harmonics,
 implemented in SCALE3 ABSPACK scaling algorithm.
;
_exptl_crystal_colour red
_exptl_crystal_density_diffrn 1.995
_exptl_crystal_description plate
_exptl_crystal_F_000 946
_exptl_crystal_size_max 0.31
_exptl_crystal_size_mid 0.12
_exptl_crystal_size_min 0.032
_refine_diff_density_max 0.508
_refine_diff_density_min -0.379
_refine_diff_density_rms 0.079
_refine_ls_extinction_method none
_refine_ls_goodness_of_fit_ref 0.646
_refine_ls_hydrogen_treatment constr
_refine_ls_matrix_type full
_refine_ls_number_parameters 377
_refine_ls_number_reflns 5787
_refine_ls_number_restraints 8
_refine_ls_restrained_S_all 0.646
_refine_ls_R_factor_all 0.1091
_refine_ls_R_factor_gt 0.0350
_refine_ls_shift/su_max 0.001
_refine_ls_shift/su_mean 0.000
_refine_ls_structure_factor_coef Fsqd
_refine_ls_weighting_details 'w=1/[\s^2^(Fo^2^)+(0.0084P)^2^] where P=(Fo^2^+2Fc^2^)/3'
_refine_ls_weighting_scheme calc
_refine_ls_wR_factor_gt 0.0417
_refine_ls_wR_factor_ref 0.0478
_reflns_Friedel_coverage 0.000
_reflns_number_gt 2467
_reflns_number_total 5787
_reflns_threshold_expression 'I > 2\s(I)'
_cod_data_source_file c8ce00754c2.cif
_cod_data_source_block shelx_CCDC9
_cod_depositor_comments 'Adding full bibliography for 7230823--7230834.cif.'
_cod_original_cell_volume 1661.79(18)
_cod_database_code 7230832
_shelx_shelxl_version_number 2014/7
_shelx_space_group_comment
;
The symmetry employed for this shelxl refinement is uniquely defined
by the following loop, which should always be used as a source of
symmetry information in preference to the above space-group names.
They are only intended as comments.
;

loop_
_space_group_symop_operation_xyz
'x, y, z'
'-x, -y, -z'

loop_
_atom_site_label
_atom_site_type_symbol
_atom_site_fract_x
_atom_site_fract_y
_atom_site_fract_z
_atom_site_U_iso_or_equiv
_atom_site_adp_type
_atom_site_occupancy
_atom_site_site_symmetry_order
_atom_site_calc_flag
_atom_site_refinement_flags_posn
_atom_site_refinement_flags_adp
_atom_site_refinement_flags_occupancy
_atom_site_disorder_assembly
_atom_site_disorder_group
C27A C 0.013(3) 0.6321(11) 0.0904(13) 0.214(5) Uani 0.633(8) 1 d D U P A 1
H27A H -0.0960 0.6610 0.0844 0.257 Uiso 0.633(8) 1 calc R U P A 1
H27B H 0.0597 0.6550 0.0328 0.257 Uiso 0.633(8) 1 calc R U P A 1
O1A O 0.0262(12) 0.5119(10) 0.1282(10) 0.214(5) Uani 0.633(8) 1 d D . P A 1
H1A H -0.0195 0.4858 0.0970 0.321 Uiso 0.633(8) 1 calc R U P A 1
C28A C 0.096(2) 0.6787(13) 0.1479(15) 0.214(5) Uani 0.633(8) 1 d D U P A 1
H28A H 0.0873 0.7593 0.1229 0.321 Uiso 0.633(8) 1 calc R U P A 1
H28B H 0.0485 0.6563 0.2047 0.321 Uiso 0.633(8) 1 calc R U P A 1
H28C H 0.2037 0.6503 0.1532 0.321 Uiso 0.633(8) 1 calc R U P A 1
O1B O 0.083(2) 0.5383(16) 0.0241(17) 0.214(5) Uani 0.367(8) 1 d D . P A 2
H1B H 0.0359 0.5098 -0.0048 0.321 Uiso 0.367(8) 1 calc R U P A 2
C28B C 0.059(4) 0.657(3) 0.111(2) 0.214(5) Uani 0.367(8) 1 d D U P A 2
H28D H -0.0137 0.7044 0.1317 0.321 Uiso 0.367(8) 1 calc R U P A 2
H28E H 0.1045 0.5963 0.1606 0.321 Uiso 0.367(8) 1 calc R U P A 2
H28F H 0.1398 0.6999 0.0785 0.321 Uiso 0.367(8) 1 calc R U P A 2
C27B C -0.025(3) 0.610(2) 0.055(2) 0.214(5) Uani 0.367(8) 1 d D U P A 2
H27C H -0.1075 0.5667 0.0875 0.257 Uiso 0.367(8) 1 calc R U P A 2
H27D H -0.0721 0.6706 0.0052 0.257 Uiso 0.367(8) 1 calc R U P A 2
I1 I 0.60319(5) 0.69281(3) 0.21859(3) 0.06837(16) Uani 1 1 d . . . . .
I2 I 0.21010(5) 1.12946(3) 0.17011(3) 0.07317(17) Uani 1 1 d . . . . .
I3 I 0.24865(6) 0.93371(4) -0.11866(3) 0.08628(19) Uani 1 1 d . . . . .
Co1 Co 0.79150(8) 0.30822(6) 0.36394(5) 0.0427(2) Uani 1 1 d . . . . .
Cl2 Cl 0.85220(16) 0.49973(10) 0.34182(10) 0.0524(4) Uani 1 1 d . . . . .
Cl1 Cl 1.02803(16) 0.25894(12) 0.29753(11) 0.0649(5) Uani 1 1 d . . . . .
F3 F 0.4709(4) 0.7591(3) 0.0255(2) 0.0795(12) Uani 1 1 d . . . . .
F1 F 0.4239(4) 0.9032(3) 0.2525(2) 0.0743(11) Uani 1 1 d . . . . .
F2 F 0.1669(4) 1.0965(3) -0.0123(2) 0.0814(12) Uani 1 1 d . . . . .
N3 N 0.8834(5) 0.2371(4) 0.4936(3) 0.0404(13) Uani 1 1 d . . . . .
N2 N 0.5605(5) 0.3496(4) 0.4064(4) 0.0455(13) Uani 1 1 d . . . . .
N4 N 0.7355(5) 0.1346(4) 0.4079(4) 0.0441(13) Uani 1 1 d . . . . .
N1 N 0.6522(6) 0.3574(3) 0.2486(3) 0.0458(13) Uani 1 1 d . . . . .
C15 C 0.8681(6) 0.1279(5) 0.5359(4) 0.0435(17) Uani 1 1 d . . . . .
C21 C 0.4525(7) 0.8281(5) 0.1411(4) 0.0517(18) Uani 1 1 d . . . . .
C16 C 0.7880(6) 0.0693(5) 0.4876(4) 0.0431(16) Uani 1 1 d . . . . .
C6 C 0.4510(7) 0.3871(4) 0.3431(5) 0.0486(18) Uani 1 1 d . . . . .
C26 C 0.4132(7) 0.8407(5) 0.0563(5) 0.0564(19) Uani 1 1 d . . . . .
C25 C 0.3156(6) 0.9272(5) 0.0032(4) 0.0498(17) Uani 1 1 d . . . . .
C10 C 0.5245(7) 0.3530(5) 0.4859(5) 0.0546(18) Uani 1 1 d . . . . .
H10 H 0.5996 0.3249 0.5301 0.065 Uiso 1 1 calc R U . . .
C22 C 0.3922(7) 0.9121(5) 0.1697(4) 0.0535(18) Uani 1 1 d . . . . .
C11 C 0.9509(7) 0.2943(5) 0.5352(4) 0.0566(18) Uani 1 1 d . . . . .
H11 H 0.9597 0.3704 0.5054 0.068 Uiso 1 1 calc R U . . .
C24 C 0.2605(7) 1.0087(5) 0.0381(5) 0.0571(19) Uani 1 1 d . . . . .
C5 C 0.4988(8) 0.3830(5) 0.2579(5) 0.0515(18) Uani 1 1 d . . . . .
C17 C 0.7618(7) -0.0422(5) 0.5222(4) 0.0572(19) Uani 1 1 d . . . . .
H17 H 0.8003 -0.0859 0.5775 0.069 Uiso 1 1 calc R U . . .
C23 C 0.2959(7) 1.0042(5) 0.1214(5) 0.0523(18) Uani 1 1 d . . . . .
C20 C 0.6568(7) 0.0892(5) 0.3621(4) 0.0599(19) Uani 1 1 d . . . . .
H20 H 0.6206 0.1343 0.3066 0.072 Uiso 1 1 calc R U . . .
C9 C 0.3812(9) 0.3963(5) 0.5049(6) 0.075(2) Uani 1 1 d . . . . .
H9 H 0.3605 0.3994 0.5603 0.090 Uiso 1 1 calc R U . . .
C7 C 0.3042(8) 0.4281(6) 0.3596(6) 0.079(2) Uani 1 1 d . . . . .
H7 H 0.2274 0.4519 0.3162 0.095 Uiso 1 1 calc R U . . .
C1 C 0.7040(8) 0.3582(5) 0.1707(5) 0.065(2) Uani 1 1 d . . . . .
H1 H 0.8108 0.3433 0.1642 0.078 Uiso 1 1 calc R U . . .
C8 C 0.2727(9) 0.4335(6) 0.4421(7) 0.088(3) Uani 1 1 d . . . . .
H8 H 0.1750 0.4634 0.4536 0.106 Uiso 1 1 calc R U . . .
C12 C 1.0081(7) 0.2496(6) 0.6180(5) 0.071(2) Uani 1 1 d . . . . .
H12 H 1.0535 0.2934 0.6446 0.085 Uiso 1 1 calc R U . . .
C18 C 0.6785(7) -0.0892(5) 0.4750(5) 0.073(2) Uani 1 1 d . . . . .
H18 H 0.6582 -0.1644 0.4982 0.087 Uiso 1 1 calc R U . . .
C14 C 0.9306(7) 0.0735(5) 0.6191(5) 0.065(2) Uani 1 1 d . . . . .
H14 H 0.9285 -0.0039 0.6462 0.077 Uiso 1 1 calc R U . . .
C19 C 0.6257(8) -0.0230(6) 0.3929(5) 0.076(2) Uani 1 1 d . . . . .
H19 H 0.5705 -0.0527 0.3589 0.091 Uiso 1 1 calc R U . . .
C4 C 0.3959(9) 0.4028(5) 0.1891(6) 0.076(2) Uani 1 1 d . . . . .
H4 H 0.2895 0.4193 0.1956 0.092 Uiso 1 1 calc R U . . .
C13 C 0.9961(8) 0.1372(6) 0.6608(5) 0.079(2) Uani 1 1 d . . . . .
H13 H 1.0321 0.1035 0.7181 0.094 Uiso 1 1 calc R U . . .
C3 C 0.4535(13) 0.3976(6) 0.1107(6) 0.095(3) Uani 1 1 d . . . . .
H3 H 0.3846 0.4064 0.0651 0.114 Uiso 1 1 calc R U . . .
C2 C 0.6078(11) 0.3799(6) 0.0991(5) 0.085(2) Uani 1 1 d . . . . .
H2 H 0.6481 0.3821 0.0451 0.102 Uiso 1 1 calc R U . . .

loop_
_atom_site_aniso_label
_atom_site_aniso_U_11
_atom_site_aniso_U_22
_atom_site_aniso_U_33
_atom_site_aniso_U_23
_atom_site_aniso_U_13
_atom_site_aniso_U_12
C27A 0.125(6) 0.213(8) 0.235(12) 0.012(8) -0.027(6) -0.015(6)
O1A 0.125(6) 0.213(8) 0.235(12) 0.012(8) -0.027(6) -0.015(6)
C28A 0.125(6) 0.213(8) 0.235(12) 0.012(8) -0.027(6) -0.015(6)
O1B 0.125(6) 0.213(8) 0.235(12) 0.012(8) -0.027(6) -0.015(6)
C28B 0.125(6) 0.213(8) 0.235(12) 0.012(8) -0.027(6) -0.015(6)
C27B 0.125(6) 0.213(8) 0.235(12) 0.012(8) -0.027(6) -0.015(6)
I1 0.0796(3) 0.0560(3) 0.0629(4) -0.0144(3) -0.0180(3) 0.0081(3)
I2 0.0831(3) 0.0594(3) 0.0809(4) -0.0314(3) 0.0046(3) 0.0015(3)
I3 0.0972(4) 0.1030(4) 0.0592(4) -0.0301(3) -0.0273(3) 0.0046(3)
Co1 0.0476(5) 0.0400(5) 0.0404(6) -0.0147(5) -0.0016(5) 0.0019(4)
Cl2 0.0567(9) 0.0375(8) 0.0581(12) -0.0109(9) 0.0000(9) -0.0011(8)
Cl1 0.0632(10) 0.0592(10) 0.0718(14) -0.0270(10) 0.0100(10) 0.0120(9)
F3 0.099(3) 0.078(3) 0.070(3) -0.041(2) -0.025(2) 0.020(2)
F1 0.096(3) 0.079(2) 0.047(3) -0.023(2) -0.016(2) 0.009(2)
F2 0.083(3) 0.073(2) 0.071(3) -0.011(2) -0.016(2) 0.027(2)
N3 0.041(3) 0.043(3) 0.037(3) -0.013(3) -0.009(3) -0.003(3)
N2 0.042(3) 0.047(3) 0.050(4) -0.020(3) -0.005(3) -0.005(3)
N4 0.046(3) 0.041(3) 0.051(4) -0.023(3) -0.003(3) -0.009(3)
N1 0.067(4) 0.034(3) 0.034(4) -0.011(3) -0.001(3) 0.004(3)
C15 0.048(4) 0.025(4) 0.049(5) -0.002(4) -0.009(4) 0.004(3)
C21 0.075(5) 0.039(4) 0.041(5) -0.012(4) -0.017(4) -0.010(3)
C16 0.047(4) 0.043(4) 0.041(5) -0.014(4) 0.006(4) -0.011(3)
C6 0.035(4) 0.036(4) 0.072(6) -0.012(4) 0.007(4) -0.017(3)
C26 0.065(4) 0.046(4) 0.064(6) -0.028(4) -0.006(4) 0.005(4)
C25 0.053(4) 0.043(4) 0.045(5) -0.007(4) -0.011(4) 0.004(3)
C10 0.065(5) 0.057(4) 0.052(5) -0.029(4) 0.005(4) -0.018(4)
C22 0.069(5) 0.059(4) 0.033(5) -0.014(4) -0.007(4) -0.012(4)
C11 0.068(5) 0.050(4) 0.049(5) -0.011(4) -0.009(4) -0.012(4)
C24 0.050(4) 0.043(4) 0.061(6) 0.002(4) -0.012(4) 0.006(4)
C5 0.058(5) 0.040(4) 0.056(6) -0.014(4) -0.013(5) -0.004(4)
C17 0.074(5) 0.030(4) 0.057(5) 0.000(4) 0.000(4) -0.008(4)
C23 0.058(4) 0.049(4) 0.045(5) -0.011(4) -0.006(4) 0.001(3)
C20 0.074(5) 0.049(4) 0.062(5) -0.024(4) -0.010(4) -0.011(4)
C9 0.066(5) 0.069(5) 0.114(8) -0.060(6) 0.044(5) -0.025(4)
C7 0.048(5) 0.076(5) 0.109(8) -0.027(6) -0.006(5) -0.005(4)
C1 0.085(5) 0.055(4) 0.052(5) -0.017(4) -0.016(5) 0.008(4)
C8 0.044(5) 0.080(6) 0.150(10) -0.052(7) 0.031(6) -0.010(4)
C12 0.084(5) 0.064(5) 0.058(6) -0.009(5) -0.031(5) -0.017(4)
C18 0.087(5) 0.042(4) 0.109(8) -0.045(5) 0.005(5) -0.033(4)
C14 0.085(5) 0.039(4) 0.055(5) 0.002(4) -0.009(4) -0.005(4)
C19 0.085(5) 0.074(6) 0.083(7) -0.045(5) -0.008(5) -0.010(5)
C4 0.078(5) 0.063(5) 0.071(6) 0.002(5) -0.031(6) -0.014(4)
C13 0.104(6) 0.080(5) 0.048(5) -0.016(5) -0.033(5) -0.004(5)
C3 0.143(9) 0.066(5) 0.064(7) 0.001(5) -0.053(7) -0.023(6)
C2 0.114(7) 0.085(6) 0.052(6) -0.019(5) -0.010(6) -0.008(6)

loop_
_atom_type_symbol
_atom_type_description
_atom_type_scat_dispersion_real
_atom_type_scat_dispersion_imag
_atom_type_scat_source
C C 0.0033 0.0016 'International Tables Vol C Tables 4.2.6.8 and 6.1.1.4'
H H 0.0000 0.0000 'International Tables Vol C Tables 4.2.6.8 and 6.1.1.4'
N N 0.0061 0.0033 'International Tables Vol C Tables 4.2.6.8 and 6.1.1.4'
F F 0.0171 0.0103 'International Tables Vol C Tables 4.2.6.8 and 6.1.1.4'
Cl Cl 0.1484 0.1585 'International Tables Vol C Tables 4.2.6.8 and 6.1.1.4'
Co Co 0.3494 0.9721 'International Tables Vol C Tables 4.2.6.8 and 6.1.1.4'
I I -0.4742 1.8119 'International Tables Vol C Tables 4.2.6.8 and 6.1.1.4'
O O 0.0106 0.0060 'International Tables Vol C Tables 4.2.6.8 and 6.1.1.4'

loop_
_geom_angle_atom_site_label_1
_geom_angle_atom_site_label_2
_geom_angle_atom_site_label_3
_geom_angle
O1A C27A C28A 109.0(7)
O1A C27A H27A 109.9
C28A C27A H27A 109.9
O1A C27A H27B 109.9
C28A C27A H27B 109.9
H27A C27A H27B 108.3
C27A O1A H1A 109.5
C27A C28A H28A 109.5
C27A C28A H28B 109.5
H28A C28A H28B 109.5
C27A C28A H28C 109.5
H28A C28A H28C 109.5
H28B C28A H28C 109.5
C27B O1B H1B 109.5
C27B C28B H28D 109.5
C27B C28B H28E 109.5
H28D C28B H28E 109.5
C27B C28B H28F 109.5
H28D C28B H28F 109.5
H28E C28B H28F 109.5
O1B C27B C28B 109.7(8)
O1B C27B H27C 109.7
C28B C27B H27C 109.7
O1B C27B H27D 109.7
C28B C27B H27D 109.7
H27C C27B H27D 108.2
N1 Co1 N3 165.99(19)
N1 Co1 N2 76.1(2)
N3 Co1 N2 93.67(19)
N1 Co1 N4 94.32(18)
N3 Co1 N4 75.39(19)
N2 Co1 N4 87.10(16)
N1 Co1 Cl1 95.47(16)
N3 Co1 Cl1 94.12(12)
N2 Co1 Cl1 171.01(15)
N4 Co1 Cl1 90.50(12)
N1 Co1 Cl2 93.70(12)
N3 Co1 Cl2 95.63(13)
N2 Co1 Cl2 88.79(12)
N4 Co1 Cl2 169.85(15)
Cl1 Co1 Cl2 94.92(6)
C11 N3 C15 118.4(5)
C11 N3 Co1 124.5(4)
C15 N3 Co1 117.1(4)
C10 N2 C6 118.9(5)
C10 N2 Co1 125.6(4)
C6 N2 Co1 115.0(4)
C20 N4 C16 118.4(5)
C20 N4 Co1 125.2(4)
C16 N4 Co1 116.4(4)
C1 N1 C5 118.8(6)
C1 N1 Co1 125.0(5)
C5 N1 Co1 116.1(5)
N3 C15 C14 121.0(5)
N3 C15 C16 116.1(5)
C14 C15 C16 122.8(6)
C22 C21 C26 115.5(6)
C22 C21 I1 122.1(5)
C26 C21 I1 122.3(5)
N4 C16 C17 121.8(5)
N4 C16 C15 114.9(5)
C17 C16 C15 123.2(6)
N2 C6 C7 120.6(7)
N2 C6 C5 116.0(6)
C7 C6 C5 123.3(7)
F3 C26 C25 118.2(6)
F3 C26 C21 117.3(6)
C25 C26 C21 124.5(6)
C26 C25 C24 115.7(6)
C26 C25 I3 122.3(5)
C24 C25 I3 122.0(5)
N2 C10 C9 122.7(6)
N2 C10 H10 118.6
C9 C10 H10 118.6
F1 C22 C21 118.1(6)
F1 C22 C23 116.9(6)
C21 C22 C23 124.9(6)
N3 C11 C12 124.6(6)
N3 C11 H11 117.7
C12 C11 H11 117.7
F2 C24 C23 118.6(6)
F2 C24 C25 117.7(6)
C23 C24 C25 123.7(6)
N1 C5 C4 120.3(7)
N1 C5 C6 116.1(6)
C4 C5 C6 123.6(7)
C16 C17 C18 119.8(6)
C16 C17 H17 120.1
C18 C17 H17 120.1
C22 C23 C24 115.7(6)
C22 C23 I2 122.4(5)
C24 C23 I2 122.0(5)
N4 C20 C19 122.9(6)
N4 C20 H20 118.6
C19 C20 H20 118.6
C8 C9 C10 118.4(8)
C8 C9 H9 120.8
C10 C9 H9 120.8
C6 C7 C8 118.9(7)
C6 C7 H7 120.6
C8 C7 H7 120.6
N1 C1 C2 123.5(7)
N1 C1 H1 118.2
C2 C1 H1 118.2
C9 C8 C7 120.5(7)
C9 C8 H8 119.8
C7 C8 H8 119.8
C11 C12 C13 117.1(6)
C11 C12 H12 121.4
C13 C12 H12 121.4
C17 C18 C19 118.7(6)
C17 C18 H18 120.6
C19 C18 H18 120.6
C13 C14 C15 118.4(5)
C13 C14 H14 120.8
C15 C14 H14 120.8
C18 C19 C20 118.4(6)
C18 C19 H19 120.8
C20 C19 H19 120.8
C3 C4 C5 118.9(8)
C3 C4 H4 120.5
C5 C4 H4 120.5
C12 C13 C14 120.2(6)
C12 C13 H13 119.9
C14 C13 H13 119.9
C2 C3 C4 120.9(8)
C2 C3 H3 119.5
C4 C3 H3 119.5
C3 C2 C1 117.3(8)
C3 C2 H2 121.4
C1 C2 H2 121.4

loop_
_geom_bond_atom_site_label_1
_geom_bond_atom_site_label_2
_geom_bond_distance
C27A O1A 1.431(5)
C27A C28A 1.489(5)
C27A H27A 0.9700
C27A H27B 0.9700
O1A H1A 0.8200
C28A H28A 0.9600
C28A H28B 0.9600
C28A H28C 0.9600
O1B C27B 1.437(5)
O1B H1B 0.8200
C28B C27B 1.491(5)
C28B H28D 0.9600
C28B H28E 0.9600
C28B H28F 0.9600
C27B H27C 0.9700
C27B H27D 0.9700
I1 C21 2.097(5)
I2 C23 2.081(6)
I3 C25 2.054(6)
Co1 N1 2.126(5)
Co1 N3 2.129(4)
Co1 N2 2.164(5)
Co1 N4 2.168(4)
Co1 Cl1 2.4112(16)
Co1 Cl2 2.4374(14)
F3 C26 1.349(6)
F1 C22 1.347(6)
F2 C24 1.341(6)
N3 C11 1.327(6)
N3 C15 1.337(6)
N2 C10 1.338(7)
N2 C6 1.342(6)
N4 C20 1.320(6)
N4 C16 1.340(6)
N1 C1 1.331(7)
N1 C5 1.345(7)
C15 C14 1.388(7)
C15 C16 1.475(7)
C21 C22 1.361(7)
C21 C26 1.382(7)
C16 C17 1.370(7)
C6 C7 1.376(8)
C6 C5 1.455(8)
C26 C25 1.367(7)
C25 C24 1.385(7)
C10 C9 1.373(7)
C10 H10 0.9300
C22 C23 1.374(7)
C11 C12 1.356(7)
C11 H11 0.9300
C24 C23 1.378(7)
C5 C4 1.384(8)
C17 C18 1.371(7)
C17 H17 0.9300
C20 C19 1.388(8)
C20 H20 0.9300
C9 C8 1.331(8)
C9 H9 0.9300
C7 C8 1.389(9)
C7 H7 0.9300
C1 C2 1.379(8)
C1 H1 0.9300
C8 H8 0.9300
C12 C13 1.368(8)
C12 H12 0.9300
C18 C19 1.373(8)
C18 H18 0.9300
C14 C13 1.383(7)
C14 H14 0.9300
C19 H19 0.9300
C4 C3 1.380(10)
C4 H4 0.9300
C13 H13 0.9300
C3 C2 1.343(9)
C3 H3 0.9300
C2 H2 0.9300
